data_4087867
loop_
_publ_author_name
'Hauser, Simone A.'
'Tonner, Ralf'
'Chaplin, Adrian B.'

_publ_section_title
;
 Iridium Complexes of the Conformationally Rigid IBioxMe4 Ligand: Hydride
 Complexes and Dehydrogenation of Cyclooctene
;
_journal_issue 17
_journal_name_full Organometallics
_journal_page_first 4419
_journal_paper_doi 10.1021/acs.organomet.5b00658
_journal_volume 34
_journal_year 2015
_chemical_formula_moiety 'C32 H42 Ir N6 O4, C32 H12 B F24'
_chemical_formula_sum 'C64 H54 B F24 Ir N6 O4'
_chemical_formula_weight 1630.14
_chemical_melting_point ?
_space_group_crystal_system triclinic
_space_group_IT_number 2
_space_group_name_Hall '-P 1'
_space_group_name_H-M_alt 'P -1'
_atom_sites_solution_hydrogens mixed
_atom_sites_solution_primary direct
_atom_sites_solution_secondary difmap
_audit_creation_date 2015-06-17
_audit_creation_method
;
Olex2 1.2
(compiled 2015.01.26 svn.r3151 for OlexSys, GUI svn.r4998)
;
_cell_angle_alpha 106.251(2)
_cell_angle_beta 108.604(2)
_cell_angle_gamma 104.9131(19)
_cell_formula_units_Z 2
_cell_length_a 14.3830(3)
_cell_length_b 15.0025(4)
_cell_length_c 18.0812(5)
_cell_measurement_reflns_used 20169
_cell_measurement_temperature 150(2)
_cell_measurement_theta_max 33.1190
_cell_measurement_theta_min 3.0590
_cell_volume 3282.26(17)
_computing_cell_refinement
;
CrysAlisPro, Agilent Technologies,
Version 1.171.36.28 (release 01-02-2013 CrysAlis171 .NET)
(compiled Feb  1 2013,16:14:44)
;
_computing_data_collection
;
CrysAlisPro, Agilent Technologies,
Version 1.171.36.28 (release 01-02-2013 CrysAlis171 .NET)
(compiled Feb  1 2013,16:14:44)
;
_computing_data_reduction
;
CrysAlisPro, Agilent Technologies,
Version 1.171.36.28 (release 01-02-2013 CrysAlis171 .NET)
(compiled Feb  1 2013,16:14:44)
;
_computing_molecular_graphics 'Olex2 (Dolomanov et al., 2009)'
_computing_publication_material 'Olex2 (Dolomanov et al., 2009)'
_computing_structure_refinement 'ShelXL (Sheldrick, 2008)'
_computing_structure_solution 'ShelXT (Sheldrick, 2015)'
_diffrn_ambient_temperature 150(2)
_diffrn_detector_area_resol_mean 10.2833
_diffrn_measured_fraction_theta_full 0.999
_diffrn_measured_fraction_theta_max 0.999
_diffrn_measurement_details
;
#__ type_ start__ end____ width___ exp.time_
  1 omega   19.00   45.00   1.0000    1.0000
omega____ theta____ kappa____ phi______ frames
    -       23.4718  -99.0000   30.0000 26

#__ type_ start__ end____ width___ exp.time_
  2 omega   -5.00   25.00   1.0000    1.0000
omega____ theta____ kappa____ phi______ frames
    -       23.4718   77.0000 -150.0000 30

#__ type_ start__ end____ width___ exp.time_
  3 omega   81.00  107.00   1.0000    1.0000
omega____ theta____ kappa____ phi______ frames
    -       23.4718 -178.0000  -30.0000 26

#__ type_ start__ end____ width___ exp.time_
  4 omega  -51.00   35.00   1.0000    1.0000
omega____ theta____ kappa____ phi______ frames
    -       23.4718  -38.0000  -30.0000 86

#__ type_ start__ end____ width___ exp.time_
  5 omega  -22.00   65.00   1.0000    1.0000
omega____ theta____ kappa____ phi______ frames
    -       23.4718  -99.0000   90.0000 87

#__ type_ start__ end____ width___ exp.time_
  6 omega   68.00   94.00   1.0000    1.0000
omega____ theta____ kappa____ phi______ frames
    -       23.4718   77.0000 -150.0000 26

#__ type_ start__ end____ width___ exp.time_
  7 omega  -49.00   35.00   1.0000    1.0000
omega____ theta____ kappa____ phi______ frames
    -      -24.5655   38.0000 -180.0000 84

#__ type_ start__ end____ width___ exp.time_
  8 omega  -51.00    8.00   1.0000    1.0000
omega____ theta____ kappa____ phi______ frames
    -      -24.5655   38.0000  -90.0000 59

#__ type_ start__ end____ width___ exp.time_
  9 omega  -30.00    5.00   1.0000    1.0000
omega____ theta____ kappa____ phi______ frames
    -      -24.5655  -57.0000   90.0000 35

#__ type_ start__ end____ width___ exp.time_
 10 omega   -8.00   44.00   1.0000    1.0000
omega____ theta____ kappa____ phi______ frames
    -      -24.5655   57.0000  -90.0000 52

#__ type_ start__ end____ width___ exp.time_
 11 omega  -34.00    9.00   1.0000    1.0000
omega____ theta____ kappa____ phi______ frames
    -      -24.5655  -77.0000  -90.0000 43

#__ type_ start__ end____ width___ exp.time_
 12 omega  -99.00  -61.00   1.0000    1.0000
omega____ theta____ kappa____ phi______ frames
    -      -24.5655  -57.0000 -150.0000 38

#__ type_ start__ end____ width___ exp.time_
 13 omega -103.00    9.00   1.0000    1.0000
omega____ theta____ kappa____ phi______ frames
    -      -24.5655  -77.0000   60.0000 112
;
_diffrn_measurement_device_type 'Oxford Diffraction: Xcalibur, Ruby, Gemini'
_diffrn_measurement_method '\w scans'
_diffrn_orient_matrix_UB_11 -0.0549169000
_diffrn_orient_matrix_UB_12 -0.0182478000
_diffrn_orient_matrix_UB_13 -0.0266601000
_diffrn_orient_matrix_UB_21 0.0107689000
_diffrn_orient_matrix_UB_22 -0.0136151000
_diffrn_orient_matrix_UB_23 -0.0363209000
_diffrn_orient_matrix_UB_31 -0.0059496000
_diffrn_orient_matrix_UB_32 -0.0481521000
_diffrn_orient_matrix_UB_33 0.0006737000
_diffrn_radiation_monochromator graphite
_diffrn_radiation_type MoK\a
_diffrn_radiation_wavelength 0.71073
_diffrn_reflns_av_R_equivalents 0.0346
_diffrn_reflns_av_unetI/netI 0.0334
_diffrn_reflns_Laue_measured_fraction_full 0.999
_diffrn_reflns_Laue_measured_fraction_max 0.999
_diffrn_reflns_limit_h_max 18
_diffrn_reflns_limit_h_min -18
_diffrn_reflns_limit_k_max 19
_diffrn_reflns_limit_k_min -19
_diffrn_reflns_limit_l_max 23
_diffrn_reflns_limit_l_min -23
_diffrn_reflns_number 50594
_diffrn_reflns_point_group_measured_fraction_full 0.999
_diffrn_reflns_point_group_measured_fraction_max 0.999
_diffrn_reflns_theta_full 27.103
_diffrn_reflns_theta_max 27.103
_diffrn_reflns_theta_min 2.918
_diffrn_source 'Enhance (Mo) X-ray Source'
_exptl_absorpt_coefficient_mu 2.155
_exptl_absorpt_correction_T_max 1.00000
_exptl_absorpt_correction_T_min 0.66547
_exptl_absorpt_correction_type multi-scan
_exptl_absorpt_process_details
;
CrysAlisPro, Agilent Technologies,
Version 1.171.36.28 (release 01-02-2013 CrysAlis171 .NET)
(compiled Feb  1 2013,16:14:44)
Empirical absorption correction using spherical harmonics,
 implemented in SCALE3 ABSPACK scaling algorithm.
;
_exptl_crystal_colour 'dark yellow'
_exptl_crystal_density_diffrn 1.649
_exptl_crystal_density_meas ?
_exptl_crystal_description block
_exptl_crystal_F_000 1620
_exptl_crystal_recrystallization_method 'Crystals grown from C6H4F2-heptane at 293 K'
_exptl_crystal_size_max 0.8
_exptl_crystal_size_mid 0.3
_exptl_crystal_size_min 0.25
_refine_diff_density_max 1.287
_refine_diff_density_min -0.468
_refine_diff_density_rms 0.081
_refine_ls_extinction_method none
_refine_ls_goodness_of_fit_ref 1.035
_refine_ls_hydrogen_treatment mixed
_refine_ls_matrix_type full
_refine_ls_number_parameters 999
_refine_ls_number_reflns 14458
_refine_ls_number_restraints 442
_refine_ls_restrained_S_all 1.111
_refine_ls_R_factor_all 0.0316
_refine_ls_R_factor_gt 0.0273
_refine_ls_shift/su_max 0.004
_refine_ls_shift/su_mean 0.000
_refine_ls_structure_factor_coef Fsqd
_refine_ls_weighting_details 'w=1/[\s^2^(Fo^2^)+(0.0335P)^2^+2.3379P] where P=(Fo^2^+2Fc^2^)/3'
_refine_ls_weighting_scheme calc
_refine_ls_wR_factor_gt 0.0647
_refine_ls_wR_factor_ref 0.0666
_reflns_Friedel_coverage 0.000
_reflns_number_gt 13270
_reflns_number_total 14458
_reflns_threshold_expression 'I > 2\s(I)'
_cod_data_source_file om5b00658_si_003.cif
_cod_data_source_block 0068abc14
_cod_depositor_comments
;
The following automatic conversions were performed:

data item '_chemical_melting_point' value 'not measured' was changed
to '?' -- the value is undefined or not given.

data item '_exptl_crystal_density_meas' value 'not measured' was
changed to '?' -- the value is perceived as not measured.

Automatic conversion script
Id: cif_fix_values 6909 2019-04-08 15:41:33Z antanas 
;
_cod_original_cell_volume 3282.23(15)
_cod_database_code 4087867
_shelx_space_group_comment
;
The symmetry employed for this shelxl refinement is uniquely defined
by the following loop, which should always be used as a source of
symmetry information in preference to the above space-group names.
They are only intended as comments.
;
_olex2_refinement_description
;
1. Fixed Uiso
 At 1.2 times of:
  All C(H) groups, All C(H,H) groups, All Ir(H,H) groups
 At 1.5 times of:
  All C(H,H,H) groups
2. Restrained distances
 C208-F4 \\sim C208-F5 \\sim C208-F6 \\sim C208-F4A \\sim C208-F5A \\sim
C208-F6A
 with sigma of 0.01
 F4-F5 \\sim F5-F6 \\sim F6-F4 \\sim F4A-F5A \\sim F5A-F6A \\sim F6A-F4A
 with sigma of 0.01
 C205-F4 \\sim C205-F5 \\sim C205-F6 \\sim C205-F4A \\sim C205-F5A \\sim
C205-F6A
 with sigma of 0.01
 C231-F19 \\sim C231-F20 \\sim C231-F21 \\sim C231-F19A \\sim C231-F20A \\sim
C231-F21A
 with sigma of 0.01
 F19-F20 \\sim F20-F21 \\sim F21-F19 \\sim F19A-F20A \\sim F20A-F21A \\sim
F21A-F19A
 with sigma of 0.01
 C227-F19 \\sim C227-F20 \\sim C227-F21 \\sim C227-F19A \\sim C227-F20A \\sim
C227-F21A
 with sigma of 0.01
 C223-F13A \\sim C223-F14A \\sim C223-F15A \\sim C223-F13 \\sim C223-F14 \\sim
C223-F15
 with sigma of 0.01
 F13A-F14A \\sim F14A-F15A \\sim F15A-F13A \\sim F13-F14 \\sim F14-F15 \\sim
F15-F13
 with sigma of 0.01
 C219-F13A \\sim C219-F14A \\sim C219-F15A \\sim C219-F13 \\sim C219-F14 \\sim
C219-F15
 with sigma of 0.01
 Ir1-H2 \\sim Ir1-H3
 with sigma of 0.01
3. Uiso/Uaniso restraints and constraints
F0AA \\sim F1 \\sim F1AA \\sim F4 \\sim F4A \\sim F5 \\sim F5A \\sim F6 \\sim
F6A \\sim F7 \\sim F8 \\sim F9 \\sim F10 \\sim F11 \\sim F12 \\sim F13 \\sim
F13A \\sim F14 \\sim F14A \\sim F15 \\sim F15A \\sim F16 \\sim F17 \\sim F18
\\sim F19 \\sim F19A \\sim F20 \\sim F20A \\sim F21 \\sim F21A \\sim F22 \\sim
F23 \\sim F24: within 1.7A with sigma of 0.007 and sigma for terminal atoms of
0.02
Uanis(F0AA) \\sim Ueq, Uanis(F1) \\sim Ueq, Uanis(F1AA) \\sim Ueq, Uanis(F4)
\\sim Ueq, Uanis(F4A) \\sim Ueq, Uanis(F5) \\sim Ueq, Uanis(F5A) \\sim Ueq,
Uanis(F6) \\sim Ueq, Uanis(F6A) \\sim Ueq, Uanis(F7) \\sim Ueq, Uanis(F8) \\sim
Ueq, Uanis(F9) \\sim Ueq, Uanis(F10) \\sim Ueq, Uanis(F11) \\sim Ueq,
Uanis(F12) \\sim Ueq, Uanis(F13) \\sim Ueq, Uanis(F13A) \\sim Ueq, Uanis(F14)
\\sim Ueq, Uanis(F14A) \\sim Ueq, Uanis(F15) \\sim Ueq, Uanis(F15A) \\sim Ueq,
Uanis(F16) \\sim Ueq, Uanis(F17) \\sim Ueq, Uanis(F18) \\sim Ueq, Uanis(F19)
\\sim Ueq, Uanis(F19A) \\sim Ueq, Uanis(F20) \\sim Ueq, Uanis(F20A) \\sim Ueq,
Uanis(F21) \\sim Ueq, Uanis(F21A) \\sim Ueq, Uanis(F22) \\sim Ueq, Uanis(F23)
\\sim Ueq, Uanis(F24) \\sim Ueq: with sigma of 0.007 and sigma for terminal
atoms of 0.02
4. Others
 Sof(F19A)=Sof(F20A)=Sof(F21A)=1-FVAR(1)
 Sof(F19)=Sof(F20)=Sof(F21)=FVAR(1)
 Sof(F13A)=Sof(F14A)=Sof(F15A)=1-FVAR(2)
 Sof(F13)=Sof(F14)=Sof(F15)=FVAR(2)
 Sof(F4A)=Sof(F5A)=Sof(F6A)=1-FVAR(3)
 Sof(F4)=Sof(F5)=Sof(F6)=FVAR(3)
5.a Secondary CH2 refined with riding coordinates:
 C10(H10A,H10B), C13(H13A,H13B), C25(H25A,H25B), C28(H28A,H28B)
5.b Aromatic/amide H refined with riding coordinates:
 C35(H35), C36(H36), C37(H37), C38(H38), C41(H41), C42(H42), C43(H43),
 C44(H44), C202(H202), C204(H204), C206(H206), C210(H210), C212(H212),
 C214(H214), C218(H218), C220(H220), C222(H222), C226(H226), C228(H228),
 C230(H230)
5.c Idealised Me refined as rotating group:
 C15(H15A,H15B,H15C), C16(H16A,H16B,H16C), C17(H17A,H17B,H17C), C18(H18A,H18B,
 H18C), C30(H30A,H30B,H30C), C31(H31A,H31B,H31C), C32(H32A,H32B,H32C), C33(H33A,
 H33B,H33C)
;
_shelx_shelxl_version_number 2014/7
_olex2_computing_structure_refinement_long 'ShelXL (Sheldrick, 2008)'
_olex2_submission_special_instructions 'No special instructions were received'

loop_
_space_group_symop_operation_xyz
'x, y, z'
'-x, -y, -z'

loop_
_atom_site_label
_atom_site_type_symbol
_atom_site_fract_x
_atom_site_fract_y
_atom_site_fract_z
_atom_site_U_iso_or_equiv
_atom_site_adp_type
_atom_site_occupancy
_atom_site_site_symmetry_order
_atom_site_calc_flag
_atom_site_refinement_flags_posn
_atom_site_refinement_flags_adp
_atom_site_refinement_flags_occupancy
_atom_site_disorder_assembly
_atom_site_disorder_group
Ir1 Ir 0.24615(2) 0.63885(2) 0.92730(2) 0.01822(4) Uani 1 1 d D . . . .
H2 H 0.211(2) 0.5831(19) 0.9673(17) 0.022 Uiso 1 1 d DR . . . .
H3 H 0.1570(18) 0.5671(18) 0.8599(15) 0.022 Uiso 1 1 d DR . . . .
C4 C 0.13629(19) 0.69955(18) 0.94140(16) 0.0208(5) Uani 1 1 d . . . . .
C6 C -0.0287(2) 0.7027(2) 0.92091(19) 0.0264(6) Uani 1 1 d . . . . .
C7 C 0.0388(2) 0.7751(2) 0.99638(18) 0.0263(6) Uani 1 1 d . . . . .
C9 C -0.0472(2) 0.5663(2) 0.80923(18) 0.0292(6) Uani 1 1 d . . . . .
C10 C -0.1449(2) 0.5960(2) 0.7918(2) 0.0344(7) Uani 1 1 d . . . . .
H10A H -0.1467 0.6333 0.7545 0.041 Uiso 1 1 calc R . . . .
H10B H -0.2111 0.5352 0.7637 0.041 Uiso 1 1 calc R . . . .
C12 C 0.2162(2) 0.8474(2) 1.09435(17) 0.0262(6) Uani 1 1 d . . . . .
C13 C 0.1477(2) 0.9060(2) 1.1154(2) 0.0405(8) Uani 1 1 d . . . . .
H13A H 0.1615 0.9250 1.1760 0.049 Uiso 1 1 calc R . . . .
H13B H 0.1660 0.9682 1.1049 0.049 Uiso 1 1 calc R . . . .
C15 C -0.0640(2) 0.4762(2) 0.8334(2) 0.0395(7) Uani 1 1 d . . . . .
H15A H 0.0023 0.4649 0.8513 0.059 Uiso 1 1 calc GR . . . .
H15B H -0.1194 0.4166 0.7843 0.059 Uiso 1 1 calc GR . . . .
H15C H -0.0858 0.4890 0.8802 0.059 Uiso 1 1 calc GR . . . .
C16 C -0.0235(2) 0.5498(3) 0.73181(19) 0.0458(9) Uani 1 1 d . . . . .
H16A H -0.0050 0.6127 0.7235 0.069 Uiso 1 1 calc GR . . . .
H16B H -0.0862 0.4983 0.6816 0.069 Uiso 1 1 calc GR . . . .
H16C H 0.0361 0.5276 0.7401 0.069 Uiso 1 1 calc GR . . . .
C17 C 0.2403(3) 0.7917(2) 1.1517(2) 0.0379(7) Uani 1 1 d . . . . .
H17A H 0.1752 0.7567 1.1552 0.057 Uiso 1 1 calc GR . . . .
H17B H 0.2934 0.8397 1.2085 0.057 Uiso 1 1 calc GR . . . .
H17C H 0.2680 0.7427 1.1283 0.057 Uiso 1 1 calc GR . . . .
C18 C 0.3143(2) 0.9190(2) 1.0964(2) 0.0355(7) Uani 1 1 d . . . . .
H18A H 0.3608 0.8836 1.0874 0.053 Uiso 1 1 calc GR . . . .
H18B H 0.3522 0.9759 1.1517 0.053 Uiso 1 1 calc GR . . . .
H18C H 0.2930 0.9436 1.0513 0.053 Uiso 1 1 calc GR . . . .
C19 C 0.31395(19) 0.53595(18) 0.90136(16) 0.0210(5) Uani 1 1 d . . . . .
C21 C 0.3710(3) 0.4066(2) 0.9050(2) 0.0363(7) Uani 1 1 d . . . . .
C22 C 0.3726(2) 0.4211(2) 0.8368(2) 0.0335(7) Uani 1 1 d . . . . .
C24 C 0.2971(2) 0.4359(2) 1.0018(2) 0.0313(6) Uani 1 1 d . . . . .
C25 C 0.3670(3) 0.3739(3) 1.0161(2) 0.0436(8) Uani 1 1 d . . . . .
H25A H 0.4361 0.4163 1.0655 0.052 Uiso 1 1 calc R . . . .
H25B H 0.3313 0.3165 1.0272 0.052 Uiso 1 1 calc R . . . .
C27 C 0.3307(2) 0.5131(2) 0.75505(19) 0.0326(6) Uani 1 1 d . . . . .
C28 C 0.3430(4) 0.4154(3) 0.7087(3) 0.0609(11) Uani 1 1 d . . . . .
H28A H 0.2722 0.3624 0.6691 0.073 Uiso 1 1 calc R . . . .
H28B H 0.3841 0.4284 0.6755 0.073 Uiso 1 1 calc R . . . .
C30 C 0.1803(3) 0.3689(2) 0.9504(2) 0.0405(7) Uani 1 1 d . . . . .
H30A H 0.1393 0.4099 0.9377 0.061 Uiso 1 1 calc GR . . . .
H30B H 0.1557 0.3342 0.9833 0.061 Uiso 1 1 calc GR . . . .
H30C H 0.1707 0.3192 0.8972 0.061 Uiso 1 1 calc GR . . . .
C31 C 0.3203(3) 0.5109(2) 1.08767(19) 0.0352(7) Uani 1 1 d . . . . .
H31A H 0.3952 0.5561 1.1156 0.053 Uiso 1 1 calc GR . . . .
H31B H 0.3051 0.4751 1.1228 0.053 Uiso 1 1 calc GR . . . .
H31C H 0.2756 0.5501 1.0803 0.053 Uiso 1 1 calc GR . . . .
C32 C 0.2208(2) 0.5070(3) 0.7042(2) 0.0408(8) Uani 1 1 d . . . . .
H32A H 0.1675 0.4445 0.6953 0.061 Uiso 1 1 calc GR . . . .
H32B H 0.2155 0.5081 0.6491 0.061 Uiso 1 1 calc GR . . . .
H32C H 0.2086 0.5644 0.7353 0.061 Uiso 1 1 calc GR . . . .
C33 C 0.4180(3) 0.6073(3) 0.7718(2) 0.0442(8) Uani 1 1 d . . . . .
H33A H 0.4141 0.6656 0.8101 0.066 Uiso 1 1 calc GR . . . .
H33B H 0.4097 0.6144 0.7180 0.066 Uiso 1 1 calc GR . . . .
H33C H 0.4869 0.6031 0.7980 0.066 Uiso 1 1 calc GR . . . .
C35 C 0.2461(2) 0.7495(2) 0.80259(18) 0.0285(6) Uani 1 1 d . . . . .
H35 H 0.1742 0.7040 0.7710 0.034 Uiso 1 1 calc R . . . .
C36 C 0.2852(3) 0.8183(2) 0.7724(2) 0.0368(7) Uani 1 1 d . . . . .
H36 H 0.2416 0.8195 0.7209 0.044 Uiso 1 1 calc R . . . .
C37 C 0.3893(3) 0.8857(2) 0.8185(2) 0.0410(8) Uani 1 1 d . . . . .
H37 H 0.4190 0.9332 0.7987 0.049 Uiso 1 1 calc R . . . .
C38 C 0.4490(2) 0.8827(2) 0.8935(2) 0.0354(7) Uani 1 1 d . . . . .
H38 H 0.5202 0.9293 0.9266 0.042 Uiso 1 1 calc R . . . .
C39 C 0.4054(2) 0.81164(19) 0.92112(17) 0.0248(5) Uani 1 1 d . . . . .
C40 C 0.4620(2) 0.80789(19) 1.00265(17) 0.0239(5) Uani 1 1 d . . . . .
C41 C 0.5691(2) 0.8676(2) 1.05505(19) 0.0321(6) Uani 1 1 d . . . . .
H41 H 0.6101 0.9077 1.0356 0.039 Uiso 1 1 calc R . . . .
C42 C 0.6151(2) 0.8682(2) 1.13464(19) 0.0340(7) Uani 1 1 d . . . . .
H42 H 0.6877 0.9087 1.1708 0.041 Uiso 1 1 calc R . . . .
C43 C 0.5535(2) 0.8090(2) 1.16055(18) 0.0312(6) Uani 1 1 d . . . . .
H43 H 0.5820 0.8097 1.2160 0.037 Uiso 1 1 calc R . . . .
C44 C 0.4495(2) 0.7485(2) 1.10486(17) 0.0247(5) Uani 1 1 d . . . . .
H44 H 0.4089 0.7054 1.1226 0.030 Uiso 1 1 calc R . . . .
N5 N 0.03014(16) 0.65899(15) 0.88686(14) 0.0220(4) Uani 1 1 d . . . . .
N8 N 0.13853(16) 0.77427(16) 1.00727(14) 0.0214(4) Uani 1 1 d . . . . .
N20 N 0.33684(19) 0.47622(17) 0.94545(16) 0.0282(5) Uani 1 1 d . . . . .
N23 N 0.33894(18) 0.49931(16) 0.83484(15) 0.0253(5) Uani 1 1 d . . . . .
N34 N 0.30415(17) 0.74317(16) 0.87445(14) 0.0224(4) Uani 1 1 d . . . . .
N45 N 0.40240(16) 0.74686(16) 1.02717(14) 0.0217(4) Uani 1 1 d . . . . .
O11 O -0.13498(15) 0.65827(15) 0.87297(14) 0.0326(5) Uani 1 1 d . . . . .
O14 O 0.03796(16) 0.84356(16) 1.06280(14) 0.0380(5) Uani 1 1 d . . . . .
O26 O 0.3825(2) 0.33848(19) 0.93970(19) 0.0547(7) Uani 1 1 d . . . . .
O29 O 0.3964(2) 0.38360(17) 0.77038(16) 0.0454(6) Uani 1 1 d . . . . .
B200 B 0.7587(2) 0.8324(2) 0.59013(18) 0.0199(5) Uani 1 1 d . . . . .
C201 C 0.7790(2) 0.73023(18) 0.55229(16) 0.0209(5) Uani 1 1 d . . . . .
C202 C 0.8772(2) 0.73433(19) 0.55229(16) 0.0230(5) Uani 1 1 d . . . . .
H202 H 0.9273 0.7968 0.5625 0.028 Uiso 1 1 calc R . . . .
C203 C 0.9045(2) 0.65076(19) 0.53796(17) 0.0242(5) Uani 1 1 d . . . . .
C204 C 0.8323(2) 0.5573(2) 0.52029(18) 0.0279(6) Uani 1 1 d . . . . .
H204 H 0.8503 0.4997 0.5105 0.034 Uiso 1 1 calc R . . . .
C205 C 0.7336(2) 0.55068(19) 0.51744(18) 0.0287(6) Uani 1 1 d D . . . .
C206 C 0.7073(2) 0.6347(2) 0.53326(17) 0.0264(6) Uani 1 1 d . . . . .
H206 H 0.6387 0.6274 0.5311 0.032 Uiso 1 1 calc R . . . .
C207 C 1.0120(2) 0.6591(2) 0.54168(19) 0.0297(6) Uani 1 1 d . . . . .
C208 C 0.6554(3) 0.4512(2) 0.5008(2) 0.0457(8) Uani 1 1 d D . . . .
C209 C 0.80739(19) 0.85642(18) 0.69159(16) 0.0206(5) Uani 1 1 d . . . . .
C210 C 0.9169(2) 0.90319(19) 0.74210(17) 0.0222(5) Uani 1 1 d . . . . .
H210 H 0.9619 0.9294 0.7182 0.027 Uiso 1 1 calc R . . . .
C211 C 0.9625(2) 0.91284(19) 0.82574(17) 0.0241(5) Uani 1 1 d . . . . .
C212 C 0.8996(2) 0.87576(19) 0.86334(17) 0.0257(5) Uani 1 1 d . . . . .
H212 H 0.9301 0.8823 0.9205 0.031 Uiso 1 1 calc R . . . .
C213 C 0.7909(2) 0.82887(19) 0.81463(18) 0.0250(5) Uani 1 1 d . . . . .
C214 C 0.7461(2) 0.81863(18) 0.73101(17) 0.0231(5) Uani 1 1 d . . . . .
H214 H 0.6714 0.7850 0.6993 0.028 Uiso 1 1 calc R . . . .
C215 C 1.0803(2) 0.9597(3) 0.8741(2) 0.0380(7) Uani 1 1 d . . . . .
C216 C 0.7189(3) 0.7877(2) 0.8517(2) 0.0343(7) Uani 1 1 d . . . . .
C217 C 0.63444(19) 0.81958(18) 0.54931(16) 0.0212(5) Uani 1 1 d . . . . .
C218 C 0.5907(2) 0.8758(2) 0.59347(18) 0.0264(6) Uani 1 1 d . . . . .
H218 H 0.6313 0.9162 0.6524 0.032 Uiso 1 1 calc R . . . .
C219 C 0.4902(2) 0.8745(2) 0.55409(18) 0.0302(6) Uani 1 1 d D . . . .
C220 C 0.4281(2) 0.8168(2) 0.46789(19) 0.0299(6) Uani 1 1 d . . . . .
H220 H 0.3592 0.8160 0.4407 0.036 Uiso 1 1 calc R . . . .
C221 C 0.4696(2) 0.7608(2) 0.42304(17) 0.0256(6) Uani 1 1 d . . . . .
C222 C 0.5703(2) 0.76199(19) 0.46293(17) 0.0233(5) Uani 1 1 d . . . . .
H222 H 0.5964 0.7223 0.4304 0.028 Uiso 1 1 calc R . . . .
C223 C 0.4457(2) 0.9346(3) 0.6042(2) 0.0487(9) Uani 1 1 d D . . . .
C224 C 0.4084(2) 0.7006(2) 0.3297(2) 0.0364(7) Uani 1 1 d . . . . .
C225 C 0.81746(19) 0.92487(18) 0.56902(17) 0.0213(5) Uani 1 1 d . . . . .
C226 C 0.8590(2) 1.02500(19) 0.62558(17) 0.0254(5) Uani 1 1 d . . . . .
H226 H 0.8613 1.0395 0.6809 0.030 Uiso 1 1 calc R . . . .
C227 C 0.8969(2) 1.1040(2) 0.60390(18) 0.0310(6) Uani 1 1 d D . . . .
C228 C 0.8933(2) 1.0856(2) 0.52345(19) 0.0307(6) Uani 1 1 d . . . . .
H228 H 0.9190 1.1396 0.5083 0.037 Uiso 1 1 calc R . . . .
C229 C 0.8513(2) 0.9871(2) 0.46542(17) 0.0246(5) Uani 1 1 d . . . . .
C230 C 0.81497(19) 0.90807(19) 0.48815(17) 0.0223(5) Uani 1 1 d . . . . .
H230 H 0.7878 0.8410 0.4477 0.027 Uiso 1 1 calc R . . . .
C231 C 0.9392(3) 1.2104(2) 0.6661(2) 0.0511(10) Uani 1 1 d D . . . .
C232 C 0.8397(2) 0.9674(2) 0.37680(18) 0.0316(6) Uani 1 1 d . . . . .
F0AA F 1.05602(15) 0.61201(16) 0.58683(15) 0.0512(5) Uani 1 1 d . U . . .
F1 F 1.01071(16) 0.61912(19) 0.46543(13) 0.0597(6) Uani 1 1 d . U . . .
F1AA F 1.08163(14) 0.75378(14) 0.57691(15) 0.0493(5) Uani 1 1 d . U . . .
F4 F 0.5608(3) 0.4274(3) 0.4362(3) 0.0757(14) Uani 0.721(7) 1 d D U P A 1
F4A F 0.7012(7) 0.4177(7) 0.5605(7) 0.072(4) Uani 0.279(7) 1 d D U P A 2
F5 F 0.6798(4) 0.3758(2) 0.4753(5) 0.095(2) Uani 0.721(7) 1 d D U P A 1
F5A F 0.5707(6) 0.4506(6) 0.5074(10) 0.083(4) Uani 0.279(7) 1 d D U P A 2
F6 F 0.6290(5) 0.4521(3) 0.5628(3) 0.102(2) Uani 0.721(7) 1 d D U P A 1
F6A F 0.6345(11) 0.3796(5) 0.4315(5) 0.089(5) Uani 0.279(7) 1 d D U P A 2
F7 F 1.11326(16) 0.98465(18) 0.95682(13) 0.0596(6) Uani 1 1 d . U . . .
F8 F 1.12615(18) 0.8977(2) 0.85069(19) 0.1066(12) Uani 1 1 d . U . . .
F9 F 1.12320(17) 1.0423(2) 0.86492(17) 0.0845(9) Uani 1 1 d . U . . .
F10 F 0.6446(2) 0.82643(18) 0.84668(19) 0.0685(7) Uani 1 1 d . U . . .
F11 F 0.76968(18) 0.80403(15) 0.93279(13) 0.0527(5) Uani 1 1 d . U . . .
F12 F 0.66589(13) 0.68794(13) 0.81004(12) 0.0382(4) Uani 1 1 d . U . . .
F13 F 0.4049(5) 0.9889(5) 0.5687(4) 0.0754(17) Uani 0.657(10) 1 d D U P B 1
F13A F 0.4269(13) 0.9044(9) 0.6586(7) 0.091(3) Uani 0.343(10) 1 d D U P B 2
F14 F 0.5090(4) 0.9907(6) 0.6831(3) 0.096(3) Uani 0.657(10) 1 d D U P B 1
F14A F 0.3638(8) 0.9459(10) 0.5574(5) 0.095(5) Uani 0.343(10) 1 d D U P B 2
F15 F 0.3619(5) 0.8734(4) 0.6089(5) 0.087(2) Uani 0.657(10) 1 d D U P B 1
F15A F 0.5193(6) 1.0303(4) 0.6492(8) 0.082(3) Uani 0.343(10) 1 d D U P B 2
F16 F 0.30795(16) 0.6894(2) 0.30096(14) 0.0796(8) Uani 1 1 d . U . . .
F17 F 0.40967(18) 0.60797(15) 0.30585(12) 0.0581(6) Uani 1 1 d . U . . .
F18 F 0.44849(19) 0.74149(18) 0.28428(13) 0.0637(7) Uani 1 1 d . U . . .
F19 F 0.8884(9) 1.2628(5) 0.6349(5) 0.091(3) Uani 0.515(17) 1 d D U P C 1
F19A F 0.9872(13) 1.2200(5) 0.7445(3) 0.103(4) Uani 0.485(17) 1 d D U P C 2
F20 F 0.9318(11) 1.2208(5) 0.7369(4) 0.086(3) Uani 0.515(17) 1 d D U P C 1
F20A F 1.0095(10) 1.2715(5) 0.6542(7) 0.095(4) Uani 0.485(17) 1 d D U P C 2
F21 F 1.0382(5) 1.2603(5) 0.6848(8) 0.093(3) Uani 0.515(17) 1 d D U P C 1
F21A F 0.8650(6) 1.2451(7) 0.6645(10) 0.127(5) Uani 0.485(17) 1 d D U P C 2
F22 F 0.76272(19) 0.9921(2) 0.33384(14) 0.0723(7) Uani 1 1 d . U . . .
F23 F 0.92625(16) 1.02040(17) 0.37314(13) 0.0559(6) Uani 1 1 d . U . . .
F24 F 0.8155(2) 0.87276(16) 0.33068(14) 0.0740(8) Uani 1 1 d . U . . .

loop_
_atom_site_aniso_label
_atom_site_aniso_U_11
_atom_site_aniso_U_22
_atom_site_aniso_U_33
_atom_site_aniso_U_23
_atom_site_aniso_U_13
_atom_site_aniso_U_12
Ir1 0.01530(5) 0.02061(5) 0.01621(5) 0.00546(4) 0.00610(4) 0.00566(4)
C4 0.0205(12) 0.0226(12) 0.0173(12) 0.0071(10) 0.0062(10) 0.0083(10)
C6 0.0197(13) 0.0286(14) 0.0353(15) 0.0137(12) 0.0142(11) 0.0116(11)
C7 0.0239(13) 0.0286(14) 0.0310(15) 0.0106(12) 0.0148(11) 0.0143(11)
C9 0.0157(12) 0.0302(14) 0.0275(14) 0.0023(12) 0.0036(11) 0.0040(11)
C10 0.0206(14) 0.0378(16) 0.0346(16) 0.0083(13) 0.0064(12) 0.0088(12)
C12 0.0273(14) 0.0258(13) 0.0188(13) 0.0013(11) 0.0076(11) 0.0108(11)
C13 0.0361(17) 0.0421(18) 0.0310(16) -0.0009(14) 0.0079(13) 0.0210(14)
C15 0.0257(15) 0.0253(14) 0.051(2) 0.0068(14) 0.0093(14) 0.0030(12)
C16 0.0221(15) 0.070(2) 0.0229(15) 0.0020(15) 0.0018(12) 0.0114(15)
C17 0.0416(18) 0.0474(18) 0.0268(15) 0.0154(14) 0.0131(13) 0.0209(15)
C18 0.0317(15) 0.0225(14) 0.0366(17) 0.0022(12) 0.0074(13) 0.0057(11)
C19 0.0173(12) 0.0242(12) 0.0219(12) 0.0100(10) 0.0092(10) 0.0063(10)
C21 0.0451(18) 0.0342(16) 0.052(2) 0.0246(15) 0.0320(16) 0.0261(14)
C22 0.0379(16) 0.0307(15) 0.0447(18) 0.0145(13) 0.0284(14) 0.0190(13)
C24 0.0344(15) 0.0315(15) 0.0366(16) 0.0207(13) 0.0194(13) 0.0118(12)
C25 0.057(2) 0.0406(18) 0.055(2) 0.0330(17) 0.0320(18) 0.0262(16)
C27 0.0417(17) 0.0387(16) 0.0253(14) 0.0111(13) 0.0207(13) 0.0207(13)
C28 0.090(3) 0.067(3) 0.047(2) 0.019(2) 0.041(2) 0.049(2)
C30 0.0404(18) 0.0383(17) 0.0410(18) 0.0191(15) 0.0203(15) 0.0044(14)
C31 0.0402(17) 0.0370(16) 0.0298(15) 0.0195(13) 0.0147(13) 0.0101(13)
C32 0.0334(17) 0.0480(19) 0.0236(15) 0.0075(14) 0.0059(13) 0.0042(14)
C33 0.0318(16) 0.068(2) 0.0365(18) 0.0260(17) 0.0204(14) 0.0109(15)
C35 0.0254(14) 0.0327(14) 0.0242(14) 0.0105(12) 0.0074(11) 0.0110(11)
C36 0.0450(18) 0.0402(17) 0.0291(16) 0.0190(14) 0.0139(14) 0.0183(14)
C37 0.052(2) 0.0334(16) 0.0365(17) 0.0188(14) 0.0206(16) 0.0073(14)
C38 0.0342(16) 0.0308(15) 0.0329(16) 0.0117(13) 0.0139(13) 0.0012(12)
C39 0.0252(13) 0.0227(12) 0.0225(13) 0.0048(10) 0.0111(11) 0.0064(10)
C40 0.0228(13) 0.0226(12) 0.0234(13) 0.0058(10) 0.0101(11) 0.0073(10)
C41 0.0227(14) 0.0314(15) 0.0325(15) 0.0087(12) 0.0098(12) 0.0021(11)
C42 0.0220(14) 0.0333(15) 0.0295(15) 0.0049(12) 0.0018(12) 0.0041(11)
C43 0.0279(14) 0.0340(15) 0.0214(13) 0.0075(12) 0.0025(11) 0.0099(12)
C44 0.0237(13) 0.0272(13) 0.0232(13) 0.0094(11) 0.0091(11) 0.0111(11)
N5 0.0184(10) 0.0221(11) 0.0222(11) 0.0064(9) 0.0075(9) 0.0064(8)
N8 0.0197(10) 0.0227(11) 0.0200(11) 0.0065(9) 0.0078(9) 0.0083(8)
N20 0.0316(12) 0.0308(12) 0.0336(13) 0.0178(11) 0.0202(11) 0.0155(10)
N23 0.0287(12) 0.0267(11) 0.0272(12) 0.0115(10) 0.0165(10) 0.0139(9)
N34 0.0214(11) 0.0253(11) 0.0206(11) 0.0087(9) 0.0098(9) 0.0083(9)
N45 0.0196(10) 0.0244(11) 0.0206(11) 0.0075(9) 0.0084(9) 0.0089(8)
O11 0.0176(9) 0.0362(11) 0.0396(12) 0.0111(9) 0.0104(9) 0.0100(8)
O14 0.0314(11) 0.0376(12) 0.0393(12) 0.0022(10) 0.0166(10) 0.0165(9)
O26 0.0847(19) 0.0520(15) 0.0766(19) 0.0456(15) 0.0561(17) 0.0503(14)
O29 0.0636(16) 0.0447(13) 0.0540(15) 0.0218(12) 0.0431(13) 0.0346(12)
B200 0.0188(13) 0.0187(13) 0.0189(13) 0.0055(11) 0.0076(11) 0.0046(10)
C201 0.0231(12) 0.0209(12) 0.0155(11) 0.0068(10) 0.0067(10) 0.0059(10)
C202 0.0235(13) 0.0206(12) 0.0199(12) 0.0064(10) 0.0075(10) 0.0047(10)
C203 0.0268(13) 0.0265(13) 0.0191(12) 0.0106(11) 0.0080(10) 0.0105(11)
C204 0.0390(16) 0.0224(13) 0.0260(14) 0.0119(11) 0.0143(12) 0.0138(11)
C205 0.0352(15) 0.0192(13) 0.0274(14) 0.0089(11) 0.0128(12) 0.0048(11)
C206 0.0255(13) 0.0262(13) 0.0255(14) 0.0097(11) 0.0113(11) 0.0065(11)
C207 0.0319(15) 0.0298(14) 0.0286(15) 0.0128(12) 0.0111(12) 0.0143(12)
C208 0.052(2) 0.0258(16) 0.055(2) 0.0140(15) 0.0281(18) 0.0037(14)
C209 0.0216(12) 0.0181(11) 0.0220(13) 0.0073(10) 0.0099(10) 0.0071(9)
C210 0.0200(12) 0.0239(12) 0.0226(13) 0.0075(10) 0.0109(10) 0.0078(10)
C211 0.0203(13) 0.0260(13) 0.0237(13) 0.0080(11) 0.0072(10) 0.0104(10)
C212 0.0330(14) 0.0284(13) 0.0212(13) 0.0122(11) 0.0114(11) 0.0174(11)
C213 0.0317(14) 0.0222(13) 0.0285(14) 0.0134(11) 0.0176(12) 0.0114(11)
C214 0.0206(12) 0.0193(12) 0.0264(13) 0.0069(10) 0.0095(10) 0.0058(10)
C215 0.0266(15) 0.0526(19) 0.0263(15) 0.0111(14) 0.0059(12) 0.0139(14)
C216 0.0422(17) 0.0348(16) 0.0419(18) 0.0230(14) 0.0266(15) 0.0191(13)
C217 0.0186(12) 0.0199(12) 0.0223(13) 0.0093(10) 0.0078(10) 0.0031(9)
C218 0.0233(13) 0.0278(13) 0.0225(13) 0.0068(11) 0.0072(11) 0.0077(11)
C219 0.0282(14) 0.0367(15) 0.0293(15) 0.0141(13) 0.0130(12) 0.0155(12)
C220 0.0200(13) 0.0363(15) 0.0318(15) 0.0160(13) 0.0083(11) 0.0087(11)
C221 0.0198(12) 0.0275(13) 0.0210(13) 0.0098(11) 0.0049(10) 0.0005(10)
C222 0.0212(12) 0.0217(12) 0.0222(13) 0.0065(10) 0.0092(10) 0.0029(10)
C223 0.042(2) 0.063(2) 0.041(2) 0.0124(18) 0.0140(16) 0.0339(18)
C224 0.0250(15) 0.0444(18) 0.0281(15) 0.0125(14) 0.0051(12) 0.0053(13)
C225 0.0160(12) 0.0229(12) 0.0230(13) 0.0084(10) 0.0074(10) 0.0061(10)
C226 0.0286(14) 0.0231(13) 0.0227(13) 0.0066(11) 0.0124(11) 0.0078(11)
C227 0.0365(16) 0.0215(13) 0.0291(15) 0.0063(11) 0.0146(13) 0.0054(11)
C228 0.0314(15) 0.0265(14) 0.0304(15) 0.0135(12) 0.0117(12) 0.0044(11)
C229 0.0195(12) 0.0305(14) 0.0217(13) 0.0109(11) 0.0080(10) 0.0065(10)
C230 0.0179(12) 0.0234(12) 0.0218(13) 0.0065(10) 0.0070(10) 0.0064(10)
C231 0.080(3) 0.0250(16) 0.042(2) 0.0089(15) 0.032(2) 0.0083(17)
C232 0.0287(15) 0.0352(15) 0.0252(14) 0.0111(12) 0.0116(12) 0.0044(12)
F0AA 0.0437(11) 0.0650(13) 0.0753(15) 0.0514(12) 0.0284(11) 0.0364(10)
F1 0.0390(11) 0.0988(17) 0.0378(11) 0.0153(11) 0.0211(9) 0.0276(11)
F1AA 0.0249(9) 0.0356(10) 0.0788(15) 0.0195(10) 0.0149(9) 0.0110(8)
F4 0.056(2) 0.042(2) 0.094(3) 0.020(2) 0.021(2) -0.0127(16)
F4A 0.056(5) 0.048(5) 0.095(7) 0.060(5) 0.006(5) -0.008(4)
F5 0.074(3) 0.0232(17) 0.187(6) 0.029(3) 0.066(4) 0.0175(18)
F5A 0.050(5) 0.038(4) 0.177(10) 0.041(6) 0.069(6) 0.018(4)
F6 0.145(5) 0.060(2) 0.077(3) 0.026(2) 0.068(3) -0.022(3)
F6A 0.130(9) 0.035(5) 0.045(5) -0.007(4) 0.039(6) -0.031(6)
F7 0.0375(11) 0.0807(16) 0.0307(10) 0.0155(10) -0.0012(9) 0.0043(10)
F8 0.0373(13) 0.129(2) 0.091(2) -0.0280(18) -0.0022(13) 0.0511(15)
F9 0.0288(11) 0.116(2) 0.0827(18) 0.0689(17) -0.0023(11) -0.0120(12)
F10 0.0838(16) 0.0836(16) 0.120(2) 0.0747(16) 0.0864(17) 0.0631(14)
F11 0.0690(14) 0.0499(12) 0.0349(11) 0.0183(9) 0.0301(10) 0.0041(10)
F12 0.0274(9) 0.0391(10) 0.0448(11) 0.0206(8) 0.0150(8) 0.0036(7)
F13 0.104(4) 0.082(3) 0.091(4) 0.049(3) 0.061(3) 0.072(3)
F13A 0.141(8) 0.114(7) 0.066(6) 0.041(5) 0.083(6) 0.065(6)
F14 0.068(3) 0.142(5) 0.043(2) -0.019(3) 0.005(2) 0.071(3)
F14A 0.055(5) 0.149(9) 0.061(5) 0.000(6) 0.006(4) 0.080(6)
F15 0.087(4) 0.086(3) 0.108(5) 0.022(3) 0.077(4) 0.037(3)
F15A 0.089(5) 0.064(5) 0.081(6) -0.007(4) 0.039(5) 0.046(4)
F16 0.0248(10) 0.123(2) 0.0415(12) -0.0050(13) -0.0055(9) 0.0181(12)
F17 0.0730(15) 0.0406(11) 0.0283(10) 0.0001(9) 0.0036(10) 0.0099(10)
F18 0.0680(15) 0.0723(15) 0.0276(10) 0.0206(10) 0.0126(10) 0.0002(12)
F19 0.157(7) 0.043(3) 0.072(4) 0.015(3) 0.039(4) 0.057(4)
F19A 0.160(8) 0.037(3) 0.031(3) -0.001(2) -0.013(4) -0.004(4)
F20 0.162(7) 0.026(2) 0.052(4) -0.002(3) 0.069(4) -0.001(4)
F20A 0.148(7) 0.029(3) 0.066(5) 0.010(3) 0.049(5) -0.025(4)
F21 0.078(4) 0.040(3) 0.099(6) -0.020(3) 0.035(4) -0.017(3)
F21A 0.098(5) 0.075(5) 0.130(8) -0.045(5) 0.023(5) 0.043(4)
F22 0.0610(14) 0.138(2) 0.0339(11) 0.0424(14) 0.0180(11) 0.0558(15)
F23 0.0425(11) 0.0744(14) 0.0362(11) 0.0185(10) 0.0219(9) -0.0029(10)
F24 0.135(2) 0.0421(12) 0.0377(12) 0.0087(10) 0.0490(14) 0.0135(13)

loop_
_atom_type_symbol
_atom_type_description
_atom_type_scat_dispersion_real
_atom_type_scat_dispersion_imag
_atom_type_scat_source
C C 0.0033 0.0016 'International Tables Vol C Tables 4.2.6.8 and 6.1.1.4'
H H 0.0000 0.0000 'International Tables Vol C Tables 4.2.6.8 and 6.1.1.4'
B B 0.0013 0.0007 'International Tables Vol C Tables 4.2.6.8 and 6.1.1.4'
F F 0.0171 0.0103 'International Tables Vol C Tables 4.2.6.8 and 6.1.1.4'
Ir Ir -1.4442 7.9887 'International Tables Vol C Tables 4.2.6.8 and 6.1.1.4'
N N 0.0061 0.0033 'International Tables Vol C Tables 4.2.6.8 and 6.1.1.4'
O O 0.0106 0.0060 'International Tables Vol C Tables 4.2.6.8 and 6.1.1.4'

loop_
_geom_angle_atom_site_label_1
_geom_angle_atom_site_label_2
_geom_angle_atom_site_label_3
_geom_angle
H2 Ir1 H3 81.1(16)
C4 Ir1 H2 84.0(12)
C4 Ir1 H3 80.2(12)
C4 Ir1 N34 91.44(9)
C4 Ir1 N45 107.05(9)
C19 Ir1 H2 82.5(12)
C19 Ir1 H3 84.6(12)
C19 Ir1 C4 161.10(10)
C19 Ir1 N34 102.95(9)
C19 Ir1 N45 88.78(9)
N34 Ir1 H2 173.4(12)
N34 Ir1 H3 103.0(11)
N34 Ir1 N45 74.49(8)
N45 Ir1 H2 102.2(12)
N45 Ir1 H3 172.2(12)
N5 C4 Ir1 125.19(18)
N8 C4 Ir1 133.09(18)
N8 C4 N5 100.9(2)
C7 C6 N5 107.2(2)
C7 C6 O11 138.3(3)
O11 C6 N5 114.4(2)
C6 C7 N8 106.0(2)
C6 C7 O14 139.5(2)
O14 C7 N8 114.4(2)
C15 C9 C10 111.5(2)
C16 C9 C10 107.9(3)
C16 C9 C15 113.3(3)
N5 C9 C10 98.0(2)
N5 C9 C15 109.1(2)
N5 C9 C16 116.0(2)
C9 C10 H10A 110.3
C9 C10 H10B 110.3
H10A C10 H10B 108.6
O11 C10 C9 106.9(2)
O11 C10 H10A 110.3
O11 C10 H10B 110.3
C17 C12 C13 111.4(3)
C17 C12 C18 113.9(3)
C18 C12 C13 109.0(2)
N8 C12 C13 98.6(2)
N8 C12 C17 109.5(2)
N8 C12 C18 113.4(2)
C12 C13 H13A 109.9
C12 C13 H13B 109.9
H13A C13 H13B 108.3
O14 C13 C12 108.9(2)
O14 C13 H13A 109.9
O14 C13 H13B 109.9
C9 C15 H15A 109.5
C9 C15 H15B 109.5
C9 C15 H15C 109.5
H15A C15 H15B 109.5
H15A C15 H15C 109.5
H15B C15 H15C 109.5
C9 C16 H16A 109.5
C9 C16 H16B 109.5
C9 C16 H16C 109.5
H16A C16 H16B 109.5
H16A C16 H16C 109.5
H16B C16 H16C 109.5
C12 C17 H17A 109.5
C12 C17 H17B 109.5
C12 C17 H17C 109.5
H17A C17 H17B 109.5
H17A C17 H17C 109.5
H17B C17 H17C 109.5
C12 C18 H18A 109.5
C12 C18 H18B 109.5
C12 C18 H18C 109.5
H18A C18 H18B 109.5
H18A C18 H18C 109.5
H18B C18 H18C 109.5
N20 C19 Ir1 126.92(19)
N23 C19 Ir1 131.83(19)
N23 C19 N20 101.0(2)
C22 C21 N20 107.3(2)
C22 C21 O26 137.8(3)
O26 C21 N20 114.4(3)
C21 C22 N23 106.7(2)
C21 C22 O29 139.9(3)
O29 C22 N23 113.4(3)
C30 C24 C25 111.7(3)
C31 C24 C25 108.0(3)
C31 C24 C30 113.0(3)
N20 C24 C25 97.4(2)
N20 C24 C30 108.3(2)
N20 C24 C31 117.3(2)
C24 C25 H25A 110.3
C24 C25 H25B 110.3
H25A C25 H25B 108.6
O26 C25 C24 107.1(3)
O26 C25 H25A 110.3
O26 C25 H25B 110.3
C32 C27 C28 108.1(3)
C33 C27 C28 113.1(3)
C33 C27 C32 113.1(3)
N23 C27 C28 98.4(2)
N23 C27 C32 111.6(2)
N23 C27 C33 111.6(3)
C27 C28 H28A 110.0
C27 C28 H28B 110.0
H28A C28 H28B 108.4
O29 C28 C27 108.5(3)
O29 C28 H28A 110.0
O29 C28 H28B 110.0
C24 C30 H30A 109.5
C24 C30 H30B 109.5
C24 C30 H30C 109.5
H30A C30 H30B 109.5
H30A C30 H30C 109.5
H30B C30 H30C 109.5
C24 C31 H31A 109.5
C24 C31 H31B 109.5
C24 C31 H31C 109.5
H31A C31 H31B 109.5
H31A C31 H31C 109.5
H31B C31 H31C 109.5
C27 C32 H32A 109.5
C27 C32 H32B 109.5
C27 C32 H32C 109.5
H32A C32 H32B 109.5
H32A C32 H32C 109.5
H32B C32 H32C 109.5
C27 C33 H33A 109.5
C27 C33 H33B 109.5
C27 C33 H33C 109.5
H33A C33 H33B 109.5
H33A C33 H33C 109.5
H33B C33 H33C 109.5
C36 C35 H35 118.2
N34 C35 H35 118.2
N34 C35 C36 123.5(3)
C35 C36 H36 120.7
C35 C36 C37 118.6(3)
C37 C36 H36 120.7
C36 C37 H37 120.6
C38 C37 C36 118.8(3)
C38 C37 H37 120.6
C37 C38 H38 119.9
C37 C38 C39 120.1(3)
C39 C38 H38 119.9
C38 C39 C40 123.1(2)
N34 C39 C38 121.1(3)
N34 C39 C40 115.7(2)
C41 C40 C39 122.8(2)
N45 C40 C39 115.7(2)
N45 C40 C41 121.4(3)
C40 C41 H41 119.9
C42 C41 C40 120.1(3)
C42 C41 H41 119.9
C41 C42 H42 120.8
C43 C42 C41 118.3(3)
C43 C42 H42 120.8
C42 C43 H43 120.5
C42 C43 C44 119.0(3)
C44 C43 H43 120.5
C43 C44 H44 118.1
N45 C44 C43 123.9(3)
N45 C44 H44 118.1
C4 N5 C6 112.5(2)
C4 N5 C9 138.6(2)
C6 N5 C9 107.2(2)
C4 N8 C7 113.2(2)
C4 N8 C12 137.7(2)
C7 N8 C12 108.4(2)
C19 N20 C21 111.9(2)
C19 N20 C24 136.3(2)
C21 N20 C24 106.3(2)
C19 N23 C22 113.1(2)
C19 N23 C27 137.7(2)
C22 N23 C27 108.8(2)
C35 N34 Ir1 125.35(18)
C35 N34 C39 117.7(2)
C39 N34 Ir1 116.80(17)
C40 N45 Ir1 115.54(17)
C44 N45 Ir1 126.54(17)
C44 N45 C40 117.2(2)
C6 O11 C10 103.8(2)
C7 O14 C13 104.4(2)
C21 O26 C25 104.1(2)
C22 O29 C28 104.0(2)
C201 B200 C217 114.0(2)
C201 B200 C225 113.5(2)
C209 B200 C201 101.2(2)
C209 B200 C217 114.1(2)
C209 B200 C225 112.4(2)
C217 B200 C225 102.2(2)
C202 C201 B200 121.4(2)
C202 C201 C206 115.6(2)
C206 C201 B200 122.0(2)
C201 C202 H202 118.7
C203 C202 C201 122.7(2)
C203 C202 H202 118.7
C202 C203 C204 120.5(3)
C202 C203 C207 121.0(2)
C204 C203 C207 118.5(2)
C203 C204 H204 121.0
C205 C204 C203 117.9(2)
C205 C204 H204 121.0
C204 C205 C206 121.4(2)
C204 C205 C208 118.9(2)
C206 C205 C208 119.6(3)
C201 C206 H206 119.1
C205 C206 C201 121.9(3)
C205 C206 H206 119.1
F0AA C207 C203 112.8(2)
F1 C207 C203 113.1(2)
F1 C207 F0AA 105.3(2)
F1 C207 F1AA 105.9(2)
F1AA C207 C203 113.3(2)
F1AA C207 F0AA 105.8(2)
F4 C208 C205 110.8(3)
F4A C208 C205 108.4(3)
F5 C208 C205 115.3(3)
F5 C208 F4 102.9(3)
F5 C208 F6 111.4(4)
F5A C208 C205 116.8(4)
F5A C208 F4A 103.8(5)
F5A C208 F6A 110.0(5)
F6 C208 C205 113.2(3)
F6 C208 F4 102.0(4)
F6A C208 C205 114.5(4)
F6A C208 F4A 101.5(5)
C210 C209 B200 121.1(2)
C210 C209 C214 115.3(2)
C214 C209 B200 122.9(2)
C209 C210 H210 118.6
C211 C210 C209 122.8(2)
C211 C210 H210 118.6
C210 C211 C215 119.4(2)
C212 C211 C210 120.6(2)
C212 C211 C215 119.9(3)
C211 C212 H212 121.1
C213 C212 C211 117.8(2)
C213 C212 H212 121.1
C212 C213 C216 120.3(3)
C214 C213 C212 121.3(2)
C214 C213 C216 118.4(3)
C209 C214 H214 118.9
C213 C214 C209 122.2(2)
C213 C214 H214 118.9
F7 C215 C211 113.9(3)
F7 C215 F8 104.4(3)
F8 C215 C211 111.8(3)
F9 C215 C211 113.0(3)
F9 C215 F7 105.8(3)
F9 C215 F8 107.2(3)
F10 C216 C213 111.9(2)
F10 C216 F12 105.5(3)
F11 C216 C213 113.4(3)
F11 C216 F10 107.2(3)
F11 C216 F12 106.3(2)
F12 C216 C213 112.0(2)
C218 C217 B200 123.2(2)
C222 C217 B200 120.3(2)
C222 C217 C218 115.8(2)
C217 C218 H218 118.9
C219 C218 C217 122.2(3)
C219 C218 H218 118.9
C218 C219 C220 120.9(3)
C218 C219 C223 120.4(3)
C220 C219 C223 118.7(2)
C219 C220 H220 121.0
C221 C220 C219 118.0(3)
C221 C220 H220 121.0
C220 C221 C222 120.9(3)
C220 C221 C224 120.4(3)
C222 C221 C224 118.6(3)
C217 C222 H222 118.9
C221 C222 C217 122.2(3)
C221 C222 H222 118.9
F13 C223 C219 113.7(3)
F13 C223 F15 102.9(3)
F13A C223 C219 114.6(4)
F13A C223 F14A 110.5(5)
F13A C223 F15A 105.8(5)
F14 C223 C219 116.0(3)
F14 C223 F13 108.8(4)
F14 C223 F15 103.3(4)
F14A C223 C219 113.6(4)
F14A C223 F15A 103.3(5)
F15 C223 C219 110.9(3)
F15A C223 C219 108.1(4)
F16 C224 C221 113.7(3)
F16 C224 F17 106.5(3)
F16 C224 F18 106.1(3)
F17 C224 C221 112.9(3)
F18 C224 C221 112.4(2)
F18 C224 F17 104.5(3)
C226 C225 B200 122.2(2)
C226 C225 C230 116.3(2)
C230 C225 B200 120.9(2)
C225 C226 H226 118.8
C227 C226 C225 122.3(3)
C227 C226 H226 118.8
C226 C227 C231 120.6(3)
C228 C227 C226 120.4(3)
C228 C227 C231 119.0(2)
C227 C228 H228 120.6
C227 C228 C229 118.8(2)
C229 C228 H228 120.6
C228 C229 C230 120.5(3)
C228 C229 C232 118.9(2)
C230 C229 C232 120.5(2)
C225 C230 H230 119.2
C229 C230 C225 121.7(2)
C229 C230 H230 119.2
F19 C231 C227 111.6(4)
F19A C231 C227 112.0(4)
F20 C231 C227 114.8(4)
F20 C231 F19 105.2(5)
F20 C231 F21 107.0(5)
F20A C231 C227 113.3(4)
F20A C231 F19A 105.0(5)
F20A C231 F21A 107.4(5)
F21 C231 C227 113.4(4)
F21 C231 F19 103.8(4)
F21A C231 C227 112.5(4)
F21A C231 F19A 106.1(5)
F22 C232 C229 112.0(3)
F23 C232 C229 113.1(2)
F23 C232 F22 105.0(3)
F24 C232 C229 114.1(2)
F24 C232 F22 105.4(3)
F24 C232 F23 106.6(3)

loop_
_geom_bond_atom_site_label_1
_geom_bond_atom_site_label_2
_geom_bond_distance
Ir1 H2 1.36(2)
Ir1 H3 1.36(2)
Ir1 C4 2.064(3)
Ir1 C19 2.053(3)
Ir1 N34 2.175(2)
Ir1 N45 2.199(2)
C4 N5 1.378(3)
C4 N8 1.373(3)
C6 C7 1.329(4)
C6 N5 1.385(3)
C6 O11 1.356(3)
C7 N8 1.388(3)
C7 O14 1.350(3)
C9 C10 1.545(4)
C9 C15 1.518(4)
C9 C16 1.514(4)
C9 N5 1.502(3)
C10 H10A 0.9900
C10 H10B 0.9900
C10 O11 1.441(4)
C12 C13 1.544(4)
C12 C17 1.516(4)
C12 C18 1.520(4)
C12 N8 1.487(3)
C13 H13A 0.9900
C13 H13B 0.9900
C13 O14 1.434(4)
C15 H15A 0.9800
C15 H15B 0.9800
C15 H15C 0.9800
C16 H16A 0.9800
C16 H16B 0.9800
C16 H16C 0.9800
C17 H17A 0.9800
C17 H17B 0.9800
C17 H17C 0.9800
C18 H18A 0.9800
C18 H18B 0.9800
C18 H18C 0.9800
C19 N20 1.390(3)
C19 N23 1.373(3)
C21 C22 1.319(4)
C21 N20 1.390(4)
C21 O26 1.357(4)
C22 N23 1.384(4)
C22 O29 1.363(4)
C24 C25 1.546(4)
C24 C30 1.520(4)
C24 C31 1.512(4)
C24 N20 1.506(3)
C25 H25A 0.9900
C25 H25B 0.9900
C25 O26 1.445(4)
C27 C28 1.556(5)
C27 C32 1.517(4)
C27 C33 1.507(4)
C27 N23 1.486(4)
C28 H28A 0.9900
C28 H28B 0.9900
C28 O29 1.415(5)
C30 H30A 0.9800
C30 H30B 0.9800
C30 H30C 0.9800
C31 H31A 0.9800
C31 H31B 0.9800
C31 H31C 0.9800
C32 H32A 0.9800
C32 H32B 0.9800
C32 H32C 0.9800
C33 H33A 0.9800
C33 H33B 0.9800
C33 H33C 0.9800
C35 H35 0.9500
C35 C36 1.377(4)
C35 N34 1.346(3)
C36 H36 0.9500
C36 C37 1.382(5)
C37 H37 0.9500
C37 C38 1.375(5)
C38 H38 0.9500
C38 C39 1.390(4)
C39 C40 1.464(4)
C39 N34 1.359(3)
C40 C41 1.399(4)
C40 N45 1.355(3)
C41 H41 0.9500
C41 C42 1.375(4)
C42 H42 0.9500
C42 C43 1.374(4)
C43 H43 0.9500
C43 C44 1.379(4)
C44 H44 0.9500
C44 N45 1.341(3)
B200 C201 1.634(4)
B200 C209 1.633(4)
B200 C217 1.637(4)
B200 C225 1.638(4)
C201 C202 1.398(4)
C201 C206 1.404(3)
C202 H202 0.9500
C202 C203 1.389(4)
C203 C204 1.391(4)
C203 C207 1.496(4)
C204 H204 0.9500
C204 C205 1.380(4)
C205 C206 1.389(4)
C205 C208 1.501(4)
C206 H206 0.9500
C207 F0AA 1.339(3)
C207 F1 1.333(4)
C207 F1AA 1.334(3)
C208 F4 1.358(4)
C208 F4A 1.369(5)
C208 F5 1.277(4)
C208 F5A 1.259(5)
C208 F6 1.292(4)
C208 F6A 1.285(5)
C209 C210 1.400(3)
C209 C214 1.406(4)
C210 H210 0.9500
C210 C211 1.391(4)
C211 C212 1.390(4)
C211 C215 1.493(4)
C212 H212 0.9500
C212 C213 1.387(4)
C213 C214 1.387(4)
C213 C216 1.500(4)
C214 H214 0.9500
C215 F7 1.320(4)
C215 F8 1.325(4)
C215 F9 1.315(4)
C216 F10 1.333(4)
C216 F11 1.329(4)
C216 F12 1.343(3)
C217 C218 1.401(4)
C217 C222 1.397(4)
C218 H218 0.9500
C218 C219 1.385(4)
C219 C220 1.391(4)
C219 C223 1.501(4)
C220 H220 0.9500
C220 C221 1.381(4)
C221 C222 1.390(4)
C221 C224 1.493(4)
C222 H222 0.9500
C223 F13 1.313(4)
C223 F13A 1.264(5)
C223 F14 1.295(4)
C223 F14A 1.296(5)
C223 F15 1.356(5)
C223 F15A 1.364(6)
C224 F16 1.317(4)
C224 F17 1.341(4)
C224 F18 1.336(4)
C225 C226 1.396(4)
C225 C230 1.400(4)
C226 H226 0.9500
C226 C227 1.386(4)
C227 C228 1.384(4)
C227 C231 1.497(4)
C228 H228 0.9500
C228 C229 1.385(4)
C229 C230 1.393(4)
C229 C232 1.490(4)
C230 H230 0.9500
C231 F19 1.323(5)
C231 F19A 1.310(5)
C231 F20 1.288(5)
C231 F20A 1.295(5)
C231 F21 1.305(5)
C231 F21A 1.298(5)
C232 F22 1.338(4)
C232 F23 1.326(3)
C232 F24 1.315(4)

loop_
_geom_torsion_atom_site_label_1
_geom_torsion_atom_site_label_2
_geom_torsion_atom_site_label_3
_geom_torsion_atom_site_label_4
_geom_torsion
Ir1 C4 N5 C6 166.95(18)
Ir1 C4 N5 C9 4.9(4)
Ir1 C4 N8 C7 -165.8(2)
Ir1 C4 N8 C12 3.1(5)
Ir1 C19 N20 C21 172.9(2)
Ir1 C19 N20 C24 23.7(4)
Ir1 C19 N23 C22 -172.7(2)
Ir1 C19 N23 C27 -0.2(5)
C6 C7 N8 C4 -2.6(3)
C6 C7 N8 C12 -174.7(2)
C6 C7 O14 C13 -171.0(4)
C7 C6 N5 C4 2.6(3)
C7 C6 N5 C9 170.3(2)
C7 C6 O11 C10 170.9(4)
C9 C10 O11 C6 28.6(3)
C10 C9 N5 C4 -175.6(3)
C10 C9 N5 C6 21.8(3)
C12 C13 O14 C7 -21.6(3)
C13 C12 N8 C4 175.2(3)
C13 C12 N8 C7 -15.6(3)
C15 C9 C10 O11 83.6(3)
C15 C9 N5 C4 68.3(4)
C15 C9 N5 C6 -94.4(3)
C16 C9 C10 O11 -151.4(2)
C16 C9 N5 C4 -61.1(4)
C16 C9 N5 C6 136.2(3)
C17 C12 C13 O14 -92.2(3)
C17 C12 N8 C4 -68.4(4)
C17 C12 N8 C7 100.9(3)
C18 C12 C13 O14 141.2(3)
C18 C12 N8 C4 60.1(4)
C18 C12 N8 C7 -130.7(2)
C21 C22 N23 C19 -0.6(3)
C21 C22 N23 C27 -175.3(3)
C21 C22 O29 C28 160.1(5)
C22 C21 N20 C19 1.2(4)
C22 C21 N20 C24 159.6(3)
C22 C21 O26 C25 -178.5(4)
C24 C25 O26 C21 25.6(4)
C25 C24 N20 C19 177.4(3)
C25 C24 N20 C21 27.1(3)
C27 C28 O29 C22 26.7(4)
C28 C27 N23 C19 -161.6(3)
C28 C27 N23 C22 11.1(3)
C30 C24 C25 O26 81.0(3)
C30 C24 N20 C19 61.6(4)
C30 C24 N20 C21 -88.7(3)
C31 C24 C25 O26 -154.2(3)
C31 C24 N20 C19 -67.8(4)
C31 C24 N20 C21 141.8(3)
C32 C27 C28 O29 -139.3(3)
C32 C27 N23 C19 -48.2(4)
C32 C27 N23 C22 124.5(3)
C33 C27 C28 O29 94.7(4)
C33 C27 N23 C19 79.4(4)
C33 C27 N23 C22 -107.9(3)
C35 C36 C37 C38 -1.3(5)
C36 C35 N34 Ir1 178.4(2)
C36 C35 N34 C39 3.0(4)
C36 C37 C38 C39 1.2(5)
C37 C38 C39 C40 -176.2(3)
C37 C38 C39 N34 0.9(5)
C38 C39 C40 C41 -8.0(4)
C38 C39 C40 N45 168.2(3)
C38 C39 N34 Ir1 -178.8(2)
C38 C39 N34 C35 -3.0(4)
C39 C40 C41 C42 173.4(3)
C39 C40 N45 Ir1 15.0(3)
C39 C40 N45 C44 -174.2(2)
C40 C39 N34 Ir1 -1.4(3)
C40 C39 N34 C35 174.4(2)
C40 C41 C42 C43 0.2(5)
C41 C40 N45 Ir1 -168.8(2)
C41 C40 N45 C44 2.1(4)
C41 C42 C43 C44 2.5(4)
C42 C43 C44 N45 -3.1(4)
C43 C44 N45 Ir1 170.5(2)
C43 C44 N45 C40 0.8(4)
N5 C4 N8 C7 3.9(3)
N5 C4 N8 C12 172.8(3)
N5 C6 C7 N8 0.0(3)
N5 C6 C7 O14 -177.8(3)
N5 C6 O11 C10 -14.5(3)
N5 C9 C10 O11 -30.7(3)
N8 C4 N5 C6 -3.9(3)
N8 C4 N5 C9 -166.0(3)
N8 C7 O14 C13 11.4(3)
N8 C12 C13 O14 22.7(3)
N20 C19 N23 C22 1.3(3)
N20 C19 N23 C27 173.7(3)
N20 C21 C22 N23 -0.3(4)
N20 C21 C22 O29 179.8(4)
N20 C21 O26 C25 -7.4(4)
N20 C24 C25 O26 -32.2(3)
N23 C19 N20 C21 -1.4(3)
N23 C19 N20 C24 -150.7(3)
N23 C22 O29 C28 -19.8(4)
N23 C27 C28 O29 -23.1(4)
N34 C35 C36 C37 -0.9(5)
N34 C39 C40 C41 174.7(3)
N34 C39 C40 N45 -9.1(3)
N45 C40 C41 C42 -2.6(4)
O11 C6 C7 N8 174.8(3)
O11 C6 C7 O14 -2.9(7)
O11 C6 N5 C4 -173.7(2)
O11 C6 N5 C9 -6.0(3)
O14 C7 N8 C4 175.8(2)
O14 C7 N8 C12 3.7(3)
O26 C21 C22 N23 171.2(4)
O26 C21 C22 O29 -8.7(8)
O26 C21 N20 C19 -172.6(3)
O26 C21 N20 C24 -14.2(4)
O29 C22 N23 C19 179.3(2)
O29 C22 N23 C27 4.6(3)
B200 C201 C202 C203 165.8(2)
B200 C201 C206 C205 -166.9(3)
B200 C209 C210 C211 -171.1(2)
B200 C209 C214 C213 171.6(2)
B200 C217 C218 C219 170.4(2)
B200 C217 C222 C221 -170.4(2)
B200 C225 C226 C227 -171.9(2)
B200 C225 C230 C229 170.9(2)
C201 B200 C209 C210 79.8(3)
C201 B200 C209 C214 -90.0(3)
C201 B200 C217 C218 151.1(2)
C201 B200 C217 C222 -38.9(3)
C201 B200 C225 C226 -145.5(2)
C201 B200 C225 C230 43.7(3)
C201 C202 C203 C204 1.9(4)
C201 C202 C203 C207 -177.7(2)
C202 C201 C206 C205 1.4(4)
C202 C203 C204 C205 0.1(4)
C202 C203 C207 F0AA 133.7(3)
C202 C203 C207 F1 -107.0(3)
C202 C203 C207 F1AA 13.5(4)
C203 C204 C205 C206 -1.2(4)
C203 C204 C205 C208 -178.4(3)
C204 C203 C207 F0AA -46.0(4)
C204 C203 C207 F1 73.4(3)
C204 C203 C207 F1AA -166.1(2)
C204 C205 C206 C201 0.5(4)
C204 C205 C208 F4 -128.4(4)
C204 C205 C208 F4A 56.1(7)
C204 C205 C208 F5 -12.1(5)
C204 C205 C208 F5A 172.8(9)
C204 C205 C208 F6 117.8(5)
C204 C205 C208 F6A -56.5(8)
C206 C201 C202 C203 -2.6(4)
C206 C205 C208 F4 54.4(4)
C206 C205 C208 F4A -121.2(7)
C206 C205 C208 F5 170.7(4)
C206 C205 C208 F5A -4.4(9)
C206 C205 C208 F6 -59.4(5)
C206 C205 C208 F6A 126.3(8)
C207 C203 C204 C205 179.7(3)
C208 C205 C206 C201 177.6(3)
C209 B200 C201 C202 -82.8(3)
C209 B200 C201 C206 84.9(3)
C209 B200 C217 C218 35.5(3)
C209 B200 C217 C222 -154.4(2)
C209 B200 C225 C226 -31.4(3)
C209 B200 C225 C230 157.8(2)
C209 C210 C211 C212 -0.2(4)
C209 C210 C211 C215 177.3(3)
C210 C209 C214 C213 1.2(4)
C210 C211 C212 C213 0.3(4)
C210 C211 C215 F7 166.1(3)
C210 C211 C215 F8 -75.8(4)
C210 C211 C215 F9 45.3(4)
C211 C212 C213 C214 0.3(4)
C211 C212 C213 C216 -179.7(2)
C212 C211 C215 F7 -16.4(4)
C212 C211 C215 F8 101.7(4)
C212 C211 C215 F9 -137.2(3)
C212 C213 C214 C209 -1.2(4)
C212 C213 C216 F10 123.3(3)
C212 C213 C216 F11 1.9(4)
C212 C213 C216 F12 -118.4(3)
C214 C209 C210 C211 -0.6(4)
C214 C213 C216 F10 -56.7(4)
C214 C213 C216 F11 -178.2(2)
C214 C213 C216 F12 61.5(3)
C215 C211 C212 C213 -177.2(3)
C216 C213 C214 C209 178.9(2)
C217 B200 C201 C202 154.4(2)
C217 B200 C201 C206 -38.0(3)
C217 B200 C209 C210 -157.4(2)
C217 B200 C209 C214 32.8(3)
C217 B200 C225 C226 91.3(3)
C217 B200 C225 C230 -79.5(3)
C217 C218 C219 C220 -0.2(4)
C217 C218 C219 C223 178.9(3)
C218 C217 C222 C221 0.3(4)
C218 C219 C220 C221 0.2(4)
C218 C219 C223 F13 131.5(5)
C218 C219 C223 F13A -67.2(9)
C218 C219 C223 F14 4.2(6)
C218 C219 C223 F14A 164.5(8)
C218 C219 C223 F15 -113.2(5)
C218 C219 C223 F15A 50.4(7)
C219 C220 C221 C222 0.1(4)
C219 C220 C221 C224 -177.6(3)
C220 C219 C223 F13 -49.4(5)
C220 C219 C223 F13A 111.9(9)
C220 C219 C223 F14 -176.6(6)
C220 C219 C223 F14A -16.4(9)
C220 C219 C223 F15 66.0(5)
C220 C219 C223 F15A -130.4(7)
C220 C221 C222 C217 -0.3(4)
C220 C221 C224 F16 -14.0(4)
C220 C221 C224 F17 -135.6(3)
C220 C221 C224 F18 106.6(3)
C222 C217 C218 C219 0.0(4)
C222 C221 C224 F16 168.3(3)
C222 C221 C224 F17 46.7(4)
C222 C221 C224 F18 -71.1(4)
C223 C219 C220 C221 -178.9(3)
C224 C221 C222 C217 177.3(2)
C225 B200 C201 C202 37.9(3)
C225 B200 C201 C206 -154.5(2)
C225 B200 C209 C210 -41.6(3)
C225 B200 C209 C214 148.6(2)
C225 B200 C217 C218 -86.0(3)
C225 B200 C217 C222 84.0(3)
C225 C226 C227 C228 1.0(4)
C225 C226 C227 C231 179.0(3)
C226 C225 C230 C229 -0.4(4)
C226 C227 C228 C229 -0.2(4)
C226 C227 C231 F19 -123.1(7)
C226 C227 C231 F19A 34.0(10)
C226 C227 C231 F20 -3.5(8)
C226 C227 C231 F20A 152.5(8)
C226 C227 C231 F21 120.0(8)
C226 C227 C231 F21A -85.4(11)
C227 C228 C229 C230 -0.9(4)
C227 C228 C229 C232 175.4(3)
C228 C227 C231 F19 54.9(7)
C228 C227 C231 F19A -147.9(9)
C228 C227 C231 F20 174.6(8)
C228 C227 C231 F20A -29.4(9)
C228 C227 C231 F21 -61.9(8)
C228 C227 C231 F21A 92.6(11)
C228 C229 C230 C225 1.2(4)
C228 C229 C232 F22 -70.8(3)
C228 C229 C232 F23 47.6(4)
C228 C229 C232 F24 169.7(3)
C230 C225 C226 C227 -0.7(4)
C230 C229 C232 F22 105.5(3)
C230 C229 C232 F23 -136.1(3)
C230 C229 C232 F24 -14.0(4)
C231 C227 C228 C229 -178.2(3)
C232 C229 C230 C225 -175.0(2)
